data_4061460
_journal_name_full Organometallics
_journal_paper_doi 10.1021/om050179s
_journal_year 2005
_chemical_formula_sum 'C41 H49 Cl N4 Si Ti'
_chemical_formula_weight 709.28
_space_group_IT_number 14
_symmetry_cell_setting monoclinic
_symmetry_space_group_name_Hall '-P 2ybc'
_symmetry_space_group_name_H-M 'P 1 21/c 1'
_cell_angle_alpha 90.00
_cell_angle_beta 92.182(4)
_cell_angle_gamma 90.00
_cell_formula_units_Z 4
_cell_length_a 11.880(3)
_cell_length_b 19.005(4)
_cell_length_c 17.779(4)
_cell_measurement_temperature 173(2)
_cell_volume 4011.2(16)
_diffrn_ambient_temperature 173(2)
_exptl_crystal_density_diffrn 1.174
_cod_depositor_comments
;
The following automatic conversions were performed:
'_symmetry_cell_setting' value 'Monoclinic' changed to 'monoclinic'
according to '/home/saulius/struct/CIF-dictionaries/cif_core.dic'
dictionary named 'cif_core.dic' version 2.4.1 from 2010-06-29.

Automatic conversion script
Id: cif_fix_enum 1527 2010-12-29 10:47:43Z saulius 
;
_cod_original_sg_symbol_H-M 'P 21/c'
_cod_database_code 4061460

loop_
_symmetry_equiv_pos_as_xyz
'x, y, z'
'-x, y+1/2, -z+1/2'
'-x, -y, -z'
'x, -y-1/2, z-1/2'

loop_
_atom_site_label
_atom_site_type_symbol
_atom_site_fract_x
_atom_site_fract_y
_atom_site_fract_z
_atom_site_U_iso_or_equiv
_atom_site_adp_type
_atom_site_occupancy
_atom_site_symmetry_multiplicity
_atom_site_calc_flag
_atom_site_refinement_flags
_atom_site_disorder_assembly
_atom_site_disorder_group
Ti Ti 0.35857(10) 0.00943(7) 0.17967(7) 0.0293(5) Uani 1 1 d . . .
Cl Cl 0.31665(16) 0.09367(10) 0.08731(12) 0.0460(6) Uani 1 1 d . . .
Si Si 0.27540(16) -0.15641(10) 0.14375(11) 0.0288(6) Uani 1 1 d . . .
N1 N 0.4157(5) -0.0061(3) 0.2854(3) 0.0330(15) Uani 1 1 d . . .
N2 N 0.3267(5) -0.0712(3) 0.1436(3) 0.0334(15) Uani 1 1 d . . .
N11 N 0.5470(5) 0.0199(3) 0.1784(3) 0.0292(14) Uani 1 1 d . . .
N12 N 0.2141(5) 0.0342(3) 0.2556(3) 0.0341(15) Uani 1 1 d . . .
C1 C 0.5264(6) -0.0215(4) 0.3053(4) 0.0335(18) Uani 1 1 d . . .
C1S C 0.7774(9) -0.1805(5) 0.3107(5) 0.061(3) Uani 1 1 d . . .
C1S' C 0.786(2) -0.1819(11) 0.3946(10) 0.197(10) Uani 1 1 d . . .
H11M H 0.7238 -0.2077 0.4135 0.295 Uiso 1 1 calc R . .
H11N H 0.7850 -0.1346 0.4135 0.295 Uiso 1 1 calc R . .
H11O H 0.8555 -0.2042 0.4108 0.295 Uiso 1 1 calc R . .
C2S C 0.6859(9) -0.2118(5) 0.2751(6) 0.063(3) Uani 1 1 d . . .
H2SA H 0.6319 -0.2345 0.3029 0.075 Uiso 1 1 calc R . .
C2 C 0.5346(7) -0.0316(4) 0.3811(4) 0.0383(19) Uani 1 1 d . . .
H2B H 0.5998 -0.0423 0.4094 0.046 Uiso 1 1 calc R . .
C3S C 0.6751(8) -0.2090(5) 0.1979(6) 0.058(3) Uani 1 1 d . . .
H3SB H 0.6117 -0.2287 0.1739 0.069 Uiso 1 1 calc R . .
C3 C 0.4231(7) -0.0228(4) 0.4097(4) 0.042(2) Uani 1 1 d . . .
H3A H 0.4024 -0.0261 0.4594 0.050 Uiso 1 1 calc R . .
C4S C 0.7544(8) -0.1782(5) 0.1553(5) 0.056(2) Uani 1 1 d . . .
H4SA H 0.7458 -0.1779 0.1031 0.067 Uiso 1 1 calc R . .
C4 C 0.3548(6) -0.0085(4) 0.3482(4) 0.0347(18) Uani 1 1 d . . .
C5S C 0.8463(8) -0.1478(5) 0.1900(5) 0.058(3) Uani 1 1 d . . .
H3SA H 0.9012 -0.1263 0.1620 0.070 Uiso 1 1 calc R . .
C6S C 0.8564(9) -0.1496(5) 0.2689(6) 0.068(3) Uani 1 1 d . . .
H6SA H 0.9189 -0.1291 0.2930 0.082 Uiso 1 1 calc R . .
C11 C 0.5987(6) -0.0252(4) 0.2389(4) 0.0366(18) Uani 1 1 d . . .
H11I H 0.6039 -0.0735 0.2216 0.044 Uiso 1 1 calc R . .
H11J H 0.6740 -0.0087 0.2525 0.044 Uiso 1 1 calc R . .
C11' C 0.3812(6) -0.2187(3) 0.1032(4) 0.0310(17) Uani 1 1 d . . .
C12' C 0.3850(6) -0.2895(4) 0.1224(5) 0.040(2) Uani 1 1 d . . .
H12K H 0.3350 -0.3066 0.1570 0.048 Uiso 1 1 calc R . .
C13' C 0.4612(7) -0.3351(4) 0.0916(5) 0.045(2) Uani 1 1 d . . .
H13A H 0.4617 -0.3824 0.1052 0.054 Uiso 1 1 calc R . .
C14' C 0.5353(7) -0.3107(4) 0.0414(5) 0.049(2) Uani 1 1 d . . .
H14A H 0.5882 -0.3409 0.0216 0.058 Uiso 1 1 calc R . .
C15' C 0.5317(7) -0.2396(4) 0.0196(4) 0.042(2) Uani 1 1 d . . .
H15A H 0.5811 -0.2230 -0.0156 0.050 Uiso 1 1 calc R . .
C16' C 0.4568(6) -0.1955(4) 0.0496(4) 0.0330(18) Uani 1 1 d . . .
H16A H 0.4551 -0.1487 0.0345 0.040 Uiso 1 1 calc R . .
C21' C 0.1421(6) -0.1621(4) 0.0845(4) 0.0272(16) Uani 1 1 d . . .
C22' C 0.0939(6) -0.1022(4) 0.0485(4) 0.0377(19) Uani 1 1 d . . .
H22A H 0.1297 -0.0589 0.0542 0.045 Uiso 1 1 calc R . .
C23' C -0.0038(6) -0.1065(5) 0.0055(4) 0.044(2) Uani 1 1 d . . .
H23A H -0.0349 -0.0663 -0.0169 0.053 Uiso 1 1 calc R . .
C24' C -0.0564(7) -0.1720(5) -0.0044(5) 0.051(2) Uani 1 1 d . . .
H24A H -0.1221 -0.1756 -0.0343 0.062 Uiso 1 1 calc R . .
C25' C -0.0116(7) -0.2303(4) 0.0297(5) 0.046(2) Uani 1 1 d . . .
H25A H -0.0466 -0.2737 0.0228 0.055 Uiso 1 1 calc R . .
C26' C 0.0848(6) -0.2254(4) 0.0741(4) 0.0383(19) Uani 1 1 d . . .
H26A H 0.1129 -0.2656 0.0981 0.046 Uiso 1 1 calc R . .
C31' C 0.2494(6) -0.1846(4) 0.2423(4) 0.0346(18) Uani 1 1 d . . .
C32' C 0.1452(7) -0.2075(4) 0.2677(4) 0.0375(19) Uani 1 1 d . . .
H32A H 0.0840 -0.2114 0.2338 0.045 Uiso 1 1 calc R . .
C33' C 0.1325(8) -0.2243(4) 0.3418(5) 0.051(2) Uani 1 1 d . . .
H33A H 0.0625 -0.2390 0.3575 0.061 Uiso 1 1 calc R . .
C34' C 0.2206(10) -0.2198(5) 0.3930(5) 0.057(3) Uani 1 1 d . . .
H34A H 0.2111 -0.2326 0.4428 0.068 Uiso 1 1 calc R . .
C35' C 0.3251(9) -0.1960(4) 0.3704(5) 0.056(3) Uani 1 1 d . . .
H35A H 0.3854 -0.1923 0.4051 0.068 Uiso 1 1 calc R . .
C36' C 0.3377(7) -0.1785(4) 0.2979(5) 0.046(2) Uani 1 1 d . . .
H36A H 0.4073 -0.1618 0.2836 0.056 Uiso 1 1 calc R . .
C42 C 0.2303(7) -0.0048(4) 0.3297(5) 0.044(2) Uani 1 1 d . . .
H42A H 0.1923 0.0199 0.3692 0.053 Uiso 1 1 calc R . .
H42B H 0.1990 -0.0518 0.3254 0.053 Uiso 1 1 calc R . .
C111 C 0.5945(6) 0.0022(4) 0.1025(4) 0.0383(19) Uani 1 1 d . . .
H11E H 0.5831 -0.0475 0.0929 0.046 Uiso 1 1 calc R . .
H11F H 0.5521 0.0280 0.0638 0.046 Uiso 1 1 calc R . .
C112 C 0.7162(7) 0.0185(4) 0.0960(5) 0.044(2) Uani 1 1 d . . .
H11K H 0.7388 0.0079 0.0454 0.053 Uiso 1 1 calc R . .
H11L H 0.7602 -0.0108 0.1308 0.053 Uiso 1 1 calc R . .
C113 C 0.7401(7) 0.0965(4) 0.1135(4) 0.044(2) Uani 1 1 d . . .
H11C H 0.8205 0.1053 0.1131 0.052 Uiso 1 1 calc R . .
H11D H 0.7035 0.1259 0.0752 0.052 Uiso 1 1 calc R . .
C114 C 0.6964(6) 0.1150(4) 0.1901(4) 0.0371(19) Uani 1 1 d . . .
H11A H 0.7065 0.1650 0.1993 0.044 Uiso 1 1 calc R . .
H11B H 0.7394 0.0896 0.2289 0.044 Uiso 1 1 calc R . .
C115 C 0.5719(6) 0.0963(4) 0.1946(4) 0.0367(18) Uani 1 1 d . . .
H11G H 0.5472 0.1076 0.2446 0.044 Uiso 1 1 calc R . .
H11H H 0.5287 0.1251 0.1589 0.044 Uiso 1 1 calc R . .
C121 C 0.1051(6) 0.0154(4) 0.2159(5) 0.041(2) Uani 1 1 d . . .
H12I H 0.1015 -0.0354 0.2101 0.050 Uiso 1 1 calc R . .
H12J H 0.1036 0.0359 0.1659 0.050 Uiso 1 1 calc R . .
C122 C 0.0003(7) 0.0403(5) 0.2570(6) 0.056(2) Uani 1 1 d . . .
H12E H -0.0673 0.0277 0.2278 0.067 Uiso 1 1 calc R . .
H12F H -0.0023 0.0173 0.3056 0.067 Uiso 1 1 calc R . .
C123 C 0.0049(8) 0.1206(5) 0.2680(7) 0.070(3) Uani 1 1 d . . .
H12A H 0.0001 0.1438 0.2194 0.084 Uiso 1 1 calc R . .
H12B H -0.0586 0.1358 0.2966 0.084 Uiso 1 1 calc R . .
C124 C 0.1153(7) 0.1410(5) 0.3099(6) 0.060(3) Uani 1 1 d . . .
H12G H 0.1207 0.1919 0.3129 0.072 Uiso 1 1 calc R . .
H12H H 0.1153 0.1226 0.3608 0.072 Uiso 1 1 calc R . .
C125 C 0.2173(7) 0.1121(4) 0.2700(5) 0.046(2) Uani 1 1 d . . .
H12C H 0.2230 0.1362 0.2222 0.056 Uiso 1 1 calc R . .
H12D H 0.2848 0.1230 0.3002 0.056 Uiso 1 1 calc R . .

loop_
_atom_site_aniso_label
_atom_site_aniso_U_11
_atom_site_aniso_U_22
_atom_site_aniso_U_33
_atom_site_aniso_U_23
_atom_site_aniso_U_13
_atom_site_aniso_U_12
Ti 0.0271(8) 0.0278(8) 0.0327(8) 0.0039(6) -0.0025(6) -0.0011(5)
Cl 0.0412(12) 0.0438(12) 0.0522(13) 0.0170(10) -0.0073(9) 0.0029(9)
Si 0.0288(11) 0.0263(11) 0.0311(12) 0.0033(9) -0.0018(8) -0.0009(8)
N1 0.029(3) 0.037(4) 0.033(4) 0.008(3) 0.004(3) 0.002(3)
N2 0.028(3) 0.031(3) 0.041(4) -0.001(3) -0.001(3) 0.004(3)
N11 0.030(3) 0.027(3) 0.031(3) -0.002(3) 0.002(3) 0.000(3)
N12 0.033(3) 0.025(3) 0.044(4) -0.002(3) 0.000(3) -0.001(3)
C1 0.035(4) 0.024(4) 0.040(5) 0.001(3) -0.005(3) -0.005(3)
C1S 0.071(7) 0.066(7) 0.045(6) 0.009(5) 0.003(5) 0.030(6)
C1S' 0.28(3) 0.175(19) 0.136(17) 0.059(15) 0.010(17) 0.038(19)
C2S 0.069(7) 0.055(6) 0.064(7) 0.012(5) 0.015(6) 0.028(5)
C2 0.041(5) 0.036(4) 0.037(5) 0.005(4) -0.012(4) 0.000(4)
C3S 0.051(6) 0.048(5) 0.074(7) 0.003(5) -0.006(5) 0.010(4)
C3 0.053(5) 0.039(5) 0.034(5) -0.003(4) -0.001(4) -0.002(4)
C4S 0.063(6) 0.059(6) 0.046(5) 0.000(5) 0.005(5) 0.023(5)
C4 0.041(5) 0.028(4) 0.035(4) 0.003(3) 0.008(4) 0.001(3)
C5S 0.056(6) 0.057(6) 0.062(7) -0.001(5) 0.005(5) 0.016(5)
C6S 0.060(7) 0.066(7) 0.077(8) -0.013(6) -0.020(6) 0.024(5)
C11 0.035(4) 0.035(4) 0.040(5) 0.005(3) 0.004(3) 0.005(3)
C11' 0.029(4) 0.022(4) 0.042(4) 0.003(3) -0.009(3) 0.002(3)
C12' 0.038(5) 0.032(4) 0.051(5) 0.010(4) 0.009(4) 0.000(4)
C13' 0.055(5) 0.032(4) 0.048(5) 0.004(4) 0.008(4) 0.006(4)
C14' 0.055(6) 0.042(5) 0.049(5) -0.005(4) 0.002(4) 0.014(4)
C15' 0.049(5) 0.042(5) 0.035(5) -0.001(4) 0.012(4) -0.001(4)
C16' 0.041(4) 0.030(4) 0.028(4) 0.002(3) 0.000(3) -0.004(3)
C21' 0.028(4) 0.029(4) 0.025(4) 0.002(3) 0.009(3) 0.005(3)
C22' 0.041(5) 0.041(5) 0.031(4) 0.002(4) 0.003(4) 0.001(4)
C23' 0.041(5) 0.054(5) 0.038(5) 0.009(4) -0.006(4) 0.010(4)
C24' 0.042(5) 0.064(6) 0.047(5) -0.009(5) -0.013(4) 0.005(5)
C25' 0.037(5) 0.044(5) 0.056(5) -0.004(4) -0.008(4) -0.007(4)
C26' 0.040(5) 0.038(5) 0.036(5) -0.001(4) -0.002(4) 0.005(4)
C31' 0.044(5) 0.028(4) 0.031(4) 0.001(3) -0.002(4) 0.003(3)
C32' 0.043(5) 0.033(4) 0.037(5) 0.002(3) 0.005(4) 0.003(4)
C33' 0.061(6) 0.046(5) 0.046(6) -0.002(4) 0.022(5) 0.004(4)
C34' 0.099(8) 0.042(5) 0.030(5) 0.001(4) 0.009(5) 0.012(5)
C35' 0.093(8) 0.044(5) 0.031(5) -0.002(4) -0.022(5) 0.006(5)
C36' 0.052(5) 0.037(5) 0.049(5) 0.007(4) -0.012(4) -0.011(4)
C42 0.042(5) 0.044(5) 0.046(5) 0.002(4) 0.005(4) -0.001(4)
C111 0.043(5) 0.036(4) 0.037(4) -0.004(3) 0.007(4) -0.003(4)
C112 0.041(5) 0.047(5) 0.046(5) -0.004(4) 0.014(4) -0.008(4)
C113 0.041(5) 0.047(5) 0.043(5) -0.003(4) 0.009(4) -0.006(4)
C114 0.036(4) 0.029(4) 0.046(5) -0.001(4) 0.003(4) -0.006(3)
C115 0.036(4) 0.031(4) 0.044(5) -0.002(4) 0.000(4) 0.000(3)
C121 0.031(4) 0.038(5) 0.055(5) -0.008(4) -0.004(4) 0.002(3)
C122 0.035(5) 0.049(5) 0.083(7) -0.008(5) 0.002(4) 0.003(4)
C123 0.042(6) 0.054(6) 0.113(9) -0.017(6) 0.006(5) 0.014(5)
C124 0.055(6) 0.035(5) 0.092(8) -0.011(5) 0.018(5) -0.001(4)
C125 0.044(5) 0.035(5) 0.060(6) -0.003(4) 0.006(4) -0.004(4)

loop_
_geom_bond_atom_site_label_1
_geom_bond_atom_site_label_2
_geom_bond_distance
_geom_bond_site_symmetry_2
_geom_bond_publ_flag
Ti N2 1.698(6) . ?
Ti N1 1.995(6) . ?
Ti N11 2.248(6) . ?
Ti N12 2.274(6) . ?
Ti Cl 2.333(2) . ?
Si N2 1.731(6) . ?
Si C31' 1.870(7) . ?
Si C21' 1.872(7) . ?
Si C11' 1.889(7) . ?
N1 C4 1.355(9) . ?
N1 C1 1.380(9) . ?
N11 C11 1.490(9) . ?
N11 C115 1.509(9) . ?
N11 C111 1.518(9) . ?
N12 C121 1.495(9) . ?
N12 C125 1.502(9) . ?
N12 C42 1.517(10) . ?
C1 C2 1.362(10) . ?
C1 C11 1.487(10) . ?
C1S C6S 1.353(14) . ?
C1S C2S 1.372(14) . ?
C1S C1S' 1.492(19) . ?
C2S C3S 1.376(13) . ?
C2 C3 1.446(11) . ?
C3S C4S 1.362(13) . ?
C3 C4 1.362(11) . ?
C4S C5S 1.362(13) . ?
C4 C42 1.505(11) . ?
C5S C6S 1.403(13) . ?
C11' C12' 1.389(9) . ?
C11' C16' 1.404(10) . ?
C12' C13' 1.382(11) . ?
C13' C14' 1.360(11) . ?
C14' C15' 1.405(11) . ?
C15' C16' 1.347(10) . ?
C21' C26' 1.391(10) . ?
C21' C22' 1.415(10) . ?
C22' C23' 1.368(10) . ?
C23' C24' 1.401(12) . ?
C24' C25' 1.363(12) . ?
C25' C26' 1.370(10) . ?
C31' C32' 1.403(10) . ?
C31' C36' 1.417(11) . ?
C32' C33' 1.370(11) . ?
C33' C34' 1.364(13) . ?
C34' C35' 1.393(13) . ?
C35' C36' 1.347(11) . ?
C111 C112 1.488(10) . ?
C112 C113 1.539(11) . ?
C113 C114 1.518(10) . ?
C114 C115 1.526(10) . ?
C121 C122 1.543(11) . ?
C122 C123 1.538(12) . ?
C123 C124 1.534(13) . ?
C124 C125 1.529(11) . ?
